data_4082851
loop_
_publ_author_name
'Klitzke, Joice S.'
'Roisnel, Thierry'
'Kirillov, Evgeny'
'Casagrande, Osvaldo de L.'
'Carpentier, Jean-Fran\,cois'

_publ_section_title
;
 DiscreteO-Lactate and \b-Alkoxybutyrate Aluminum
 Pyridine--Bis(naphtholate) Complexes: Models for Mechanistic
 Investigations in the Ring-Opening Polymerization of Lactides and
 \b-Lactones
;
_journal_issue 20
_journal_name_full Organometallics
_journal_page_first 5693
_journal_paper_doi 10.1021/om401214q
_journal_volume 33
_journal_year 2014
_chemical_compound_source 'synthesis as described'
_chemical_formula_moiety 'C62 H46 Al N O2 Si2'
_chemical_formula_sum 'C62 H46 Al N O2 Si2'
_chemical_formula_weight 920.16
_chemical_name_systematic
;
 ?
;
_space_group_IT_number 14
_symmetry_cell_setting monoclinic
_symmetry_Int_Tables_number 14
_symmetry_space_group_name_Hall '-P 2ybc'
_symmetry_space_group_name_H-M 'P 1 21/c 1'
_atom_sites_solution_hydrogens geom
_atom_sites_solution_primary direct
_atom_sites_solution_secondary difmap
_audit_conform_dict_location ftp://ftp.iucr.org/pub/cif_core.dic
_audit_conform_dict_name cif_core.dic
_audit_conform_dict_version 2.3
_audit_creation_date 2010-10-26T10:06:00-00:00
_audit_creation_method 'WinGX routine CIF_UPDATE'
_cell_angle_alpha 90
_cell_angle_beta 92.8790(10)
_cell_angle_gamma 90
_cell_formula_units_Z 4
_cell_length_a 11.3014(2)
_cell_length_b 18.2532(3)
_cell_length_c 27.8300(5)
_cell_measurement_reflns_used 7145
_cell_measurement_temperature 150(2)
_cell_measurement_theta_max 27.06
_cell_measurement_theta_min 2.67
_cell_measurement_wavelength 0.71073
_cell_volume 5733.71(17)
_computing_cell_refinement 'Bruker SMART (Bruker, 2002)'
_computing_data_collection 'Bruker SAINT (Bruker, 2002)'
_computing_data_reduction 'Bruker SAINT (Bruker, 2002)'
_computing_molecular_graphics 'Ortep-3 for Windows (Farrugia, 1997)'
_computing_publication_material
;
           WinGX publication routines (Farrugia, 1999),
           CRYSCAL (T. Roisnel, local program)
;
_computing_structure_refinement 'SHELXL-97 (Sheldrick, 1997)'
_computing_structure_solution 'SIR97 (Altomare et al., 1999))'
_diffrn_ambient_temperature 150(2)
_diffrn_detector 'CCD plate'
_diffrn_measured_fraction_theta_full 0.987
_diffrn_measured_fraction_theta_max 0.987
_diffrn_measurement_device_type 'APEXII, Bruker-AXS'
_diffrn_measurement_method 'CCD rotation images, thin slices'
_diffrn_radiation_monochromator graphite
_diffrn_radiation_probe x-ray
_diffrn_radiation_type MoK\a
_diffrn_radiation_wavelength 0.71073
_diffrn_reflns_av_R_equivalents 0.0377
_diffrn_reflns_av_unetI/netI 0.0436
_diffrn_reflns_limit_h_max 14
_diffrn_reflns_limit_h_min -8
_diffrn_reflns_limit_k_max 20
_diffrn_reflns_limit_k_min -23
_diffrn_reflns_limit_l_max 34
_diffrn_reflns_limit_l_min -35
_diffrn_reflns_number 46721
_diffrn_reflns_theta_full 27.48
_diffrn_reflns_theta_max 27.48
_diffrn_reflns_theta_min 2.93
_exptl_absorpt_coefficient_mu 0.117
_exptl_absorpt_correction_T_max 0.990
_exptl_absorpt_correction_T_min 0.892
_exptl_absorpt_correction_type multi-scan
_exptl_absorpt_process_details
;
  [Sheldrick, G.M. (2002). SADABS Bruker AXS Inc., Madison, Wisconsin, USA]
;
_exptl_crystal_colour yellow
_exptl_crystal_density_diffrn 1.066
_exptl_crystal_density_method 'not measured'
_exptl_crystal_description prism
_exptl_crystal_F_000 1928
_exptl_crystal_size_max 0.22
_exptl_crystal_size_mid 0.15
_exptl_crystal_size_min 0.09
_platon_squeeze_details
;
;
_refine_diff_density_max 0.498
_refine_diff_density_min -0.28
_refine_diff_density_rms 0.07
_refine_ls_extinction_method none
_refine_ls_goodness_of_fit_ref 1.079
_refine_ls_hydrogen_treatment constr
_refine_ls_matrix_type full
_refine_ls_number_parameters 614
_refine_ls_number_reflns 12982
_refine_ls_number_restraints 0
_refine_ls_restrained_S_all 1.079
_refine_ls_R_factor_all 0.0727
_refine_ls_R_factor_gt 0.0534
_refine_ls_shift/su_max 0.014
_refine_ls_shift/su_mean 0
_refine_ls_structure_factor_coef Fsqd
_refine_ls_weighting_details 'calc w=1/[\s^2^(Fo^2^)+(0.1026P)^2^+0.5245P] where P=(Fo^2^+2Fc^2^)/3'
_refine_ls_weighting_scheme calc
_refine_ls_wR_factor_gt 0.1595
_refine_ls_wR_factor_ref 0.1704
_reflns_number_gt 9634
_reflns_number_total 12982
_reflns_threshold_expression >2sigma(I)
_cod_data_source_file om401214q_si_001.cif
_cod_data_source_block complex2a
_cod_original_sg_symbol_H-M 'P 21/c'
_cod_database_code 4082851

loop_
_symmetry_equiv_pos_as_xyz
'x, y, z'
'-x, y+1/2, -z+1/2'
'-x, -y, -z'
'x, -y-1/2, z-1/2'

loop_
_atom_site_label
_atom_site_type_symbol
_atom_site_fract_x
_atom_site_fract_y
_atom_site_fract_z
_atom_site_U_iso_or_equiv
_atom_site_adp_type
_atom_site_occupancy
_atom_site_symmetry_multiplicity
_atom_site_calc_flag
_atom_site_refinement_flags
Al1 Al 0.16290(5) 0.93853(3) 0.71841(2) 0.02437(14) Uani 1 1 d .
C1 C 0.1268(2) 0.84307(12) 0.69250(9) 0.0435(5) Uani 1 1 d .
H1A H 0.0413 0.839 0.6853 0.065 Uiso 1 1 calc R
H1B H 0.152 0.8056 0.716 0.065 Uiso 1 1 calc R
H1C H 0.1688 0.8359 0.6629 0.065 Uiso 1 1 calc R
N2 N 0.32815(13) 0.96763(8) 0.72226(5) 0.0246(3) Uani 1 1 d .
C3 C 0.54357(18) 1.03506(12) 0.74089(8) 0.0393(5) Uani 1 1 d .
H3 H 0.6183 1.0579 0.7471 0.047 Uiso 1 1 calc R
O11 O 0.14209(11) 0.95592(7) 0.77957(4) 0.0291(3) Uani 1 1 d .
C12 C 0.21630(17) 0.91987(10) 0.81108(7) 0.0265(4) Uani 1 1 d .
C13 C 0.16644(17) 0.89541(10) 0.85435(7) 0.0276(4) Uani 1 1 d .
C14 C 0.23693(18) 0.85499(10) 0.88585(7) 0.0296(4) Uani 1 1 d .
H14 H 0.2057 0.8397 0.9153 0.036 Uiso 1 1 calc R
C15 C 0.35478(18) 0.83514(11) 0.87623(7) 0.0312(4) Uani 1 1 d .
C16 C 0.4217(2) 0.78621(12) 0.90677(8) 0.0384(5) Uani 1 1 d .
H16 H 0.3891 0.7694 0.9356 0.046 Uiso 1 1 calc R
C17 C 0.5314(2) 0.76310(13) 0.89557(9) 0.0452(6) Uani 1 1 d .
H17 H 0.5748 0.7308 0.9166 0.054 Uiso 1 1 calc R
C18 C 0.58051(19) 0.78713(13) 0.85267(9) 0.0447(6) Uani 1 1 d .
H18 H 0.656 0.7697 0.8444 0.054 Uiso 1 1 calc R
C19 C 0.51982(18) 0.83556(12) 0.82291(8) 0.0382(5) Uani 1 1 d .
H19 H 0.5547 0.8519 0.7945 0.046 Uiso 1 1 calc R
C20 C 0.40555(17) 0.86186(11) 0.83378(7) 0.0320(4) Uani 1 1 d .
C21 C 0.33548(16) 0.90912(11) 0.80213(7) 0.0284(4) Uani 1 1 d .
C22 C 0.39123(16) 0.95314(11) 0.76457(7) 0.0288(4) Uani 1 1 d .
C23 C 0.50173(18) 0.98555(12) 0.77349(8) 0.0374(5) Uani 1 1 d .
H23 H 0.5481 0.9736 0.8018 0.045 Uiso 1 1 calc R
Si1 Si 0.00524(5) 0.91553(3) 0.861695(18) 0.02650(14) Uani 1 1 d .
C31 C -0.0265(2) 1.01689(11) 0.86358(7) 0.0361(5) Uani 1 1 d .
C32 C 0.0593(3) 1.07087(12) 0.85689(7) 0.0448(6) Uani 1 1 d .
H32 H 0.137 1.0569 0.8492 0.054 Uiso 1 1 calc R
C33 C 0.0319(3) 1.14464(14) 0.86140(8) 0.0598(8) Uani 1 1 d .
H33 H 0.0908 1.1807 0.8569 0.072 Uiso 1 1 calc R
C34 C -0.0813(4) 1.16560(15) 0.87238(8) 0.0682(10) Uani 1 1 d .
H34 H -0.0995 1.2161 0.8755 0.082 Uiso 1 1 calc R
C35 C -0.1670(3) 1.11423(17) 0.87875(9) 0.0638(8) Uani 1 1 d .
H35 H -0.2447 1.1289 0.8861 0.077 Uiso 1 1 calc R
C36 C -0.1394(2) 1.03958(14) 0.87436(8) 0.0477(6) Uani 1 1 d .
H36 H -0.1992 1.0039 0.8789 0.057 Uiso 1 1 calc R
C37 C -0.08247(17) 0.86930(12) 0.81183(7) 0.0310(4) Uani 1 1 d .
C38 C -0.1599(2) 0.90735(14) 0.78053(8) 0.0431(5) Uani 1 1 d .
H38 H -0.1709 0.9584 0.7852 0.052 Uiso 1 1 calc R
C39 C -0.2216(2) 0.87266(18) 0.74276(9) 0.0569(7) Uani 1 1 d .
H39 H -0.2745 0.8997 0.7219 0.068 Uiso 1 1 calc R
C40 C -0.2056(2) 0.79861(18) 0.73565(9) 0.0587(7) Uani 1 1 d .
H40 H -0.2474 0.7747 0.7097 0.07 Uiso 1 1 calc R
C41 C -0.1293(2) 0.75884(15) 0.76594(9) 0.0541(7) Uani 1 1 d .
H41 H -0.1189 0.7078 0.761 0.065 Uiso 1 1 calc R
C42 C -0.0679(2) 0.79422(13) 0.80388(8) 0.0417(5) Uani 1 1 d .
H42 H -0.0152 0.767 0.8247 0.05 Uiso 1 1 calc R
C43 C -0.04128(17) 0.87918(10) 0.92119(7) 0.0282(4) Uani 1 1 d .
C44 C -0.12817(19) 0.82577(12) 0.92499(8) 0.0365(5) Uani 1 1 d .
H44 H -0.1613 0.8031 0.8967 0.044 Uiso 1 1 calc R
C45 C -0.1676(2) 0.80486(13) 0.96983(8) 0.0456(6) Uani 1 1 d .
H45 H -0.2266 0.768 0.9717 0.055 Uiso 1 1 calc R
C46 C -0.1217(2) 0.83732(13) 1.01102(8) 0.0445(6) Uani 1 1 d .
H46 H -0.1499 0.8236 1.0413 0.053 Uiso 1 1 calc R
C47 C -0.0341(2) 0.89014(12) 1.00868(7) 0.0406(5) Uani 1 1 d .
H47 H -0.0013 0.9122 1.0373 0.049 Uiso 1 1 calc R
C48 C 0.0053(2) 0.91065(11) 0.96396(7) 0.0334(5) Uani 1 1 d .
H48 H 0.0654 0.9469 0.9625 0.04 Uiso 1 1 calc R
O51 O 0.11272(11) 1.01259(7) 0.68341(4) 0.0277(3) Uani 1 1 d .
C52 C 0.17157(15) 1.03701(10) 0.64585(6) 0.0224(4) Uani 1 1 d .
C53 C 0.10007(15) 1.06848(9) 0.60727(6) 0.0215(4) Uani 1 1 d .
C54 C 0.15633(16) 1.09376(10) 0.56799(6) 0.0240(4) Uani 1 1 d .
H54 H 0.1106 1.1169 0.5428 0.029 Uiso 1 1 calc R
C55 C 0.28065(16) 1.08655(10) 0.56362(6) 0.0240(4) Uani 1 1 d .
C56 C 0.33304(17) 1.10815(11) 0.52057(7) 0.0302(4) Uani 1 1 d .
H56 H 0.2857 1.1307 0.4956 0.036 Uiso 1 1 calc R
C57 C 0.45112(19) 1.09680(12) 0.51478(7) 0.0364(5) Uani 1 1 d .
H57 H 0.4865 1.1133 0.4865 0.044 Uiso 1 1 calc R
C58 C 0.51925(18) 1.06080(13) 0.55078(8) 0.0392(5) Uani 1 1 d .
H58 H 0.6003 1.0507 0.5461 0.047 Uiso 1 1 calc R
C59 C 0.47082(17) 1.03993(12) 0.59267(7) 0.0345(5) Uani 1 1 d .
H59 H 0.519 1.0153 0.6165 0.041 Uiso 1 1 calc R
C60 C 0.35040(16) 1.05419(10) 0.60149(7) 0.0251(4) Uani 1 1 d .
C61 C 0.29513(15) 1.03344(10) 0.64524(6) 0.0239(4) Uani 1 1 d .
C62 C 0.36877(16) 1.01614(10) 0.68935(7) 0.0266(4) Uani 1 1 d .
C63 C 0.47689(17) 1.05150(12) 0.69924(7) 0.0341(5) Uani 1 1 d .
H63 H 0.5046 1.0868 0.6774 0.041 Uiso 1 1 calc R
Si2 Si -0.06664(4) 1.06691(3) 0.608134(17) 0.02095(13) Uani 1 1 d .
C71 C -0.12418(15) 1.11307(10) 0.55113(6) 0.0226(4) Uani 1 1 d .
C72 C -0.11249(18) 1.18916(11) 0.54520(7) 0.0313(4) Uani 1 1 d .
H72 H -0.0752 1.2173 0.5704 0.038 Uiso 1 1 calc R
C73 C -0.15407(19) 1.22403(12) 0.50353(7) 0.0359(5) Uani 1 1 d .
H73 H -0.1446 1.2755 0.5003 0.043 Uiso 1 1 calc R
C74 C -0.20934(18) 1.18412(12) 0.46671(7) 0.0345(5) Uani 1 1 d .
H74 H -0.2383 1.2081 0.4382 0.041 Uiso 1 1 calc R
C75 C -0.22239(17) 1.10927(12) 0.47140(7) 0.0312(4) Uani 1 1 d .
H75 H -0.2603 1.0817 0.4461 0.037 Uiso 1 1 calc R
C76 C -0.17998(16) 1.07434(10) 0.51312(7) 0.0257(4) Uani 1 1 d .
H76 H -0.1892 1.0228 0.5159 0.031 Uiso 1 1 calc R
C77 C -0.11985(15) 0.96961(10) 0.60582(6) 0.0229(4) Uani 1 1 d .
C78 C -0.05546(17) 0.91355(11) 0.58479(7) 0.0315(4) Uani 1 1 d .
H78 H 0.0202 0.9243 0.5731 0.038 Uiso 1 1 calc R
C79 C -0.09917(19) 0.84301(11) 0.58056(8) 0.0361(5) Uani 1 1 d .
H79 H -0.0534 0.8059 0.5663 0.043 Uiso 1 1 calc R
C80 C -0.2093(2) 0.82638(11) 0.59700(7) 0.0351(5) Uani 1 1 d .
H80 H -0.2391 0.7778 0.5944 0.042 Uiso 1 1 calc R
C81 C -0.27533(19) 0.88058(12) 0.61708(7) 0.0374(5) Uani 1 1 d .
H81 H -0.3519 0.8696 0.6277 0.045 Uiso 1 1 calc R
C82 C -0.23059(17) 0.95139(11) 0.62189(7) 0.0315(4) Uani 1 1 d .
H82 H -0.2766 0.988 0.6364 0.038 Uiso 1 1 calc R
C83 C -0.13432(16) 1.11487(10) 0.66007(6) 0.0255(4) Uani 1 1 d .
C84 C -0.24001(19) 1.15291(12) 0.65216(8) 0.0362(5) Uani 1 1 d .
H84 H -0.2736 1.1571 0.6203 0.043 Uiso 1 1 calc R
C85 C -0.2980(2) 1.18511(12) 0.68977(8) 0.0412(5) Uani 1 1 d .
H85 H -0.3705 1.2105 0.6834 0.049 Uiso 1 1 calc R
C86 C -0.2501(2) 1.18020(12) 0.73623(8) 0.0414(5) Uani 1 1 d .
H86 H -0.2889 1.2024 0.762 0.05 Uiso 1 1 calc R
C87 C -0.1466(2) 1.14310(17) 0.74463(9) 0.0589(7) Uani 1 1 d .
H87 H -0.1135 1.1392 0.7766 0.071 Uiso 1 1 calc R
C88 C -0.0890(2) 1.11108(15) 0.70748(8) 0.0501(6) Uani 1 1 d .
H88 H -0.0166 1.0858 0.7144 0.06 Uiso 1 1 calc R

loop_
_atom_site_aniso_label
_atom_site_aniso_U_11
_atom_site_aniso_U_22
_atom_site_aniso_U_33
_atom_site_aniso_U_23
_atom_site_aniso_U_13
_atom_site_aniso_U_12
Al1 0.0208(3) 0.0261(3) 0.0260(3) 0.0053(2) -0.0011(2) -0.0036(2)
C1 0.0452(13) 0.0342(12) 0.0501(14) 0.0011(10) -0.0065(10) -0.0092(10)
N2 0.0214(7) 0.0242(8) 0.0279(8) 0.0045(6) -0.0019(6) -0.0026(6)
C3 0.0291(10) 0.0426(13) 0.0451(13) 0.0110(10) -0.0102(9) -0.0145(9)
O11 0.0278(7) 0.0336(7) 0.0256(7) 0.0086(6) -0.0012(5) 0.0029(6)
C12 0.0297(9) 0.0228(9) 0.0265(10) 0.0036(7) -0.0049(8) -0.0032(7)
C13 0.0339(10) 0.0239(10) 0.0245(10) 0.0012(8) -0.0019(8) -0.0041(8)
C14 0.0385(11) 0.0264(10) 0.0235(9) 0.0025(8) -0.0030(8) -0.0063(8)
C15 0.0337(10) 0.0288(10) 0.0303(10) 0.0047(8) -0.0071(8) -0.0040(8)
C16 0.0418(12) 0.0371(12) 0.0353(11) 0.0111(9) -0.0091(9) -0.0039(10)
C17 0.0373(12) 0.0460(14) 0.0505(14) 0.0178(11) -0.0156(10) 0.0000(10)
C18 0.0275(10) 0.0479(14) 0.0576(15) 0.0129(11) -0.0083(10) 0.0015(10)
C19 0.0273(10) 0.0418(13) 0.0447(12) 0.0120(10) -0.0061(9) -0.0055(9)
C20 0.0295(10) 0.0297(11) 0.0357(11) 0.0063(9) -0.0084(8) -0.0063(8)
C21 0.0254(9) 0.0285(10) 0.0304(10) 0.0052(8) -0.0068(8) -0.0049(8)
C22 0.0253(9) 0.0280(10) 0.0327(10) 0.0050(8) -0.0036(8) -0.0022(8)
C23 0.0323(11) 0.0407(12) 0.0377(12) 0.0095(9) -0.0124(9) -0.0103(9)
Si1 0.0332(3) 0.0245(3) 0.0217(3) 0.0016(2) 0.0006(2) 0.0028(2)
C31 0.0590(14) 0.0298(11) 0.0195(10) 0.0035(8) 0.0014(9) 0.0091(10)
C32 0.0798(18) 0.0303(12) 0.0243(11) -0.0004(9) 0.0017(11) -0.0040(11)
C33 0.119(3) 0.0325(13) 0.0275(12) 0.0019(10) 0.0014(14) -0.0057(15)
C34 0.143(3) 0.0333(14) 0.0275(13) 0.0035(10) 0.0006(16) 0.0244(18)
C35 0.100(2) 0.0559(18) 0.0364(14) -0.0007(12) 0.0069(14) 0.0393(17)
C36 0.0679(16) 0.0411(13) 0.0344(12) 0.0029(10) 0.0065(11) 0.0205(12)
C37 0.0284(10) 0.0398(12) 0.0253(10) -0.0012(8) 0.0048(8) 0.0023(9)
C38 0.0436(13) 0.0534(15) 0.0317(11) -0.0036(10) -0.0033(9) 0.0076(11)
C39 0.0457(14) 0.085(2) 0.0388(13) -0.0093(13) -0.0112(11) 0.0076(14)
C40 0.0463(14) 0.087(2) 0.0420(14) -0.0202(14) -0.0076(11) -0.0122(14)
C41 0.0565(15) 0.0544(16) 0.0515(15) -0.0207(13) 0.0047(12) -0.0099(13)
C42 0.0435(12) 0.0403(13) 0.0406(12) -0.0062(10) -0.0044(10) -0.0016(10)
C43 0.0352(10) 0.0236(10) 0.0256(10) 0.0019(8) 0.0007(8) 0.0048(8)
C44 0.0390(11) 0.0385(12) 0.0318(11) -0.0008(9) 0.0010(9) -0.0028(9)
C45 0.0519(14) 0.0433(13) 0.0424(13) 0.0075(11) 0.0085(11) -0.0112(11)
C46 0.0612(15) 0.0410(13) 0.0325(12) 0.0127(10) 0.0132(10) 0.0047(11)
C47 0.0633(15) 0.0340(12) 0.0243(10) 0.0024(9) 0.0009(10) 0.0047(11)
C48 0.0459(12) 0.0272(10) 0.0270(10) 0.0026(8) 0.0008(9) -0.0011(9)
O51 0.0215(6) 0.0351(8) 0.0267(7) 0.0109(6) 0.0026(5) -0.0010(5)
C52 0.0235(9) 0.0202(9) 0.0237(9) 0.0006(7) 0.0030(7) -0.0017(7)
C53 0.0193(8) 0.0217(9) 0.0235(9) 0.0002(7) 0.0008(7) -0.0020(7)
C54 0.0244(9) 0.0243(9) 0.0230(9) -0.0008(7) -0.0002(7) -0.0004(7)
C55 0.0236(9) 0.0234(9) 0.0253(9) -0.0029(7) 0.0037(7) -0.0042(7)
C56 0.0323(10) 0.0346(11) 0.0239(10) -0.0010(8) 0.0043(8) -0.0048(8)
C57 0.0367(11) 0.0442(13) 0.0295(11) -0.0007(9) 0.0144(9) -0.0064(9)
C58 0.0239(10) 0.0511(14) 0.0433(13) -0.0024(10) 0.0093(9) -0.0023(9)
C59 0.0232(9) 0.0430(12) 0.0374(11) 0.0027(9) 0.0026(8) -0.0015(9)
C60 0.0231(9) 0.0237(9) 0.0288(10) -0.0012(8) 0.0023(7) -0.0040(7)
C61 0.0202(8) 0.0245(9) 0.0271(9) 0.0002(7) 0.0008(7) -0.0024(7)
C62 0.0222(9) 0.0277(10) 0.0298(10) 0.0039(8) 0.0005(7) -0.0031(7)
C63 0.0284(10) 0.0373(12) 0.0364(11) 0.0090(9) -0.0015(8) -0.0111(9)
Si2 0.0187(2) 0.0224(3) 0.0219(3) 0.00018(19) 0.00191(18) 0.00048(19)
C71 0.0186(8) 0.0238(9) 0.0256(9) 0.0000(7) 0.0038(7) 0.0019(7)
C72 0.0345(10) 0.0258(10) 0.0333(11) -0.0010(8) -0.0011(8) -0.0030(8)
C73 0.0425(12) 0.0280(11) 0.0372(11) 0.0072(9) 0.0026(9) 0.0017(9)
C74 0.0348(11) 0.0408(12) 0.0278(10) 0.0111(9) 0.0017(8) 0.0048(9)
C75 0.0285(10) 0.0419(12) 0.0229(9) -0.0025(8) -0.0006(7) -0.0015(9)
C76 0.0238(9) 0.0259(10) 0.0278(10) -0.0006(8) 0.0036(7) -0.0014(7)
C77 0.0227(8) 0.0250(9) 0.0207(9) 0.0013(7) -0.0007(7) 0.0008(7)
C78 0.0257(9) 0.0317(11) 0.0373(11) -0.0042(9) 0.0043(8) 0.0010(8)
C79 0.0382(11) 0.0282(11) 0.0415(12) -0.0075(9) -0.0017(9) 0.0037(9)
C80 0.0467(12) 0.0252(10) 0.0327(11) 0.0028(8) -0.0052(9) -0.0095(9)
C81 0.0365(11) 0.0400(12) 0.0363(11) -0.0007(9) 0.0084(9) -0.0124(9)
C82 0.0289(10) 0.0299(10) 0.0364(11) -0.0026(9) 0.0085(8) -0.0041(8)
C83 0.0259(9) 0.0240(9) 0.0271(10) -0.0036(8) 0.0039(7) -0.0029(7)
C84 0.0387(11) 0.0357(11) 0.0351(11) 0.0044(9) 0.0111(9) 0.0082(9)
C85 0.0441(12) 0.0332(12) 0.0480(13) 0.0024(10) 0.0200(10) 0.0072(10)
C86 0.0474(13) 0.0339(12) 0.0445(13) -0.0177(10) 0.0187(10) -0.0105(10)
C87 0.0548(15) 0.091(2) 0.0311(12) -0.0217(13) -0.0015(11) 0.0138(15)
C88 0.0458(13) 0.0701(17) 0.0336(12) -0.0134(11) -0.0052(10) 0.0207(12)

loop_
_atom_type_symbol
_atom_type_description
_atom_type_scat_dispersion_real
_atom_type_scat_dispersion_imag
_atom_type_scat_source
C C 0.0033 0.0016 'International Tables Vol C Tables 4.2.6.8 and 6.1.1.4'
H H 0 0 'International Tables Vol C Tables 4.2.6.8 and 6.1.1.4'
N N 0.0061 0.0033 'International Tables Vol C Tables 4.2.6.8 and 6.1.1.4'
O O 0.0106 0.006 'International Tables Vol C Tables 4.2.6.8 and 6.1.1.4'
Al Al 0.0645 0.0514 'International Tables Vol C Tables 4.2.6.8 and 6.1.1.4'
Si Si 0.0817 0.0704 'International Tables Vol C Tables 4.2.6.8 and 6.1.1.4'

loop_
_geom_angle_atom_site_label_1
_geom_angle_atom_site_label_2
_geom_angle_atom_site_label_3
_geom_angle
O51 Al1 O11 110.18(7)
O51 Al1 C1 115.85(9)
O11 Al1 C1 119.39(9)
O51 Al1 N2 95.95(6)
O11 Al1 N2 94.15(7)
C1 Al1 N2 117.05(9)
Al1 C1 H1A 109.5
Al1 C1 H1B 109.5
H1A C1 H1B 109.5
Al1 C1 H1C 109.5
H1A C1 H1C 109.5
H1B C1 H1C 109.5
C62 N2 C22 121.45(15)
C62 N2 Al1 119.63(12)
C22 N2 Al1 116.89(12)
C23 C3 C63 120.16(18)
C23 C3 H3 119.9
C63 C3 H3 119.9
C12 O11 Al1 115.50(12)
O11 C12 C21 121.66(17)
O11 C12 C13 116.16(17)
C21 C12 C13 122.16(17)
C14 C13 C12 117.84(18)
C14 C13 Si1 124.83(15)
C12 C13 Si1 117.18(14)
C13 C14 C15 122.55(18)
C13 C14 H14 118.7
C15 C14 H14 118.7
C14 C15 C16 121.54(19)
C14 C15 C20 119.34(17)
C16 C15 C20 119.06(19)
C17 C16 C15 121.4(2)
C17 C16 H16 119.3
C15 C16 H16 119.3
C16 C17 C18 120.0(2)
C16 C17 H17 120
C18 C17 H17 120
C19 C18 C17 120.3(2)
C19 C18 H18 119.8
C17 C18 H18 119.8
C18 C19 C20 121.3(2)
C18 C19 H19 119.3
C20 C19 H19 119.3
C19 C20 C15 117.90(18)
C19 C20 C21 123.23(18)
C15 C20 C21 118.67(18)
C12 C21 C20 118.71(17)
C12 C21 C22 119.83(16)
C20 C21 C22 121.00(17)
N2 C22 C23 119.60(17)
N2 C22 C21 119.24(16)
C23 C22 C21 120.88(17)
C3 C23 C22 119.63(18)
C3 C23 H23 120.2
C22 C23 H23 120.2
C37 Si1 C13 108.19(8)
C37 Si1 C43 109.46(9)
C13 Si1 C43 109.98(8)
C37 Si1 C31 111.71(9)
C13 Si1 C31 112.41(10)
C43 Si1 C31 105.04(9)
C36 C31 C32 117.9(2)
C36 C31 Si1 118.45(18)
C32 C31 Si1 123.56(18)
C33 C32 C31 120.7(3)
C33 C32 H32 119.6
C31 C32 H32 119.6
C34 C33 C32 120.1(3)
C34 C33 H33 120
C32 C33 H33 120
C35 C34 C33 120.5(2)
C35 C34 H34 119.7
C33 C34 H34 119.7
C34 C35 C36 119.5(3)
C34 C35 H35 120.2
C36 C35 H35 120.2
C31 C36 C35 121.2(3)
C31 C36 H36 119.4
C35 C36 H36 119.4
C38 C37 C42 117.8(2)
C38 C37 Si1 122.30(17)
C42 C37 Si1 119.87(16)
C39 C38 C37 121.6(2)
C39 C38 H38 119.2
C37 C38 H38 119.2
C40 C39 C38 119.5(2)
C40 C39 H39 120.2
C38 C39 H39 120.2
C39 C40 C41 120.6(2)
C39 C40 H40 119.7
C41 C40 H40 119.7
C40 C41 C42 119.4(2)
C40 C41 H41 120.3
C42 C41 H41 120.3
C41 C42 C37 121.0(2)
C41 C42 H42 119.5
C37 C42 H42 119.5
C44 C43 C48 117.35(18)
C44 C43 Si1 122.89(15)
C48 C43 Si1 119.55(15)
C43 C44 C45 121.1(2)
C43 C44 H44 119.4
C45 C44 H44 119.4
C46 C45 C44 120.3(2)
C46 C45 H45 119.9
C44 C45 H45 119.9
C45 C46 C47 120.2(2)
C45 C46 H46 119.9
C47 C46 H46 119.9
C46 C47 C48 119.4(2)
C46 C47 H47 120.3
C48 C47 H47 120.3
C47 C48 C43 121.7(2)
C47 C48 H48 119.2
C43 C48 H48 119.2
C52 O51 Al1 122.15(11)
O51 C52 C61 121.84(16)
O51 C52 C53 115.73(15)
C61 C52 C53 122.41(16)
C54 C53 C52 117.77(16)
C54 C53 Si2 121.24(14)
C52 C53 Si2 120.74(13)
C53 C54 C55 122.44(17)
C53 C54 H54 118.8
C55 C54 H54 118.8
C60 C55 C56 120.33(17)
C60 C55 C54 119.42(16)
C56 C55 C54 120.16(17)
C57 C56 C55 120.56(19)
C57 C56 H56 119.7
C55 C56 H56 119.7
C56 C57 C58 119.50(18)
C56 C57 H57 120.2
C58 C57 H57 120.2
C59 C58 C57 120.87(19)
C59 C58 H58 119.6
C57 C58 H58 119.6
C58 C59 C60 121.67(19)
C58 C59 H59 119.2
C60 C59 H59 119.2
C55 C60 C59 116.85(17)
C55 C60 C61 119.26(16)
C59 C60 C61 123.78(17)
C52 C61 C60 118.13(16)
C52 C61 C62 121.29(16)
C60 C61 C62 120.31(15)
N2 C62 C63 119.09(17)
N2 C62 C61 119.89(15)
C63 C62 C61 120.94(17)
C3 C63 C62 119.94(18)
C3 C63 H63 120
C62 C63 H63 120
C77 Si2 C71 107.35(8)
C77 Si2 C83 108.93(8)
C71 Si2 C83 107.58(8)
C77 Si2 C53 109.44(8)
C71 Si2 C53 106.58(8)
C83 Si2 C53 116.55(8)
C76 C71 C72 116.92(17)
C76 C71 Si2 122.38(14)
C72 C71 Si2 120.70(14)
C73 C72 C71 121.52(18)
C73 C72 H72 119.2
C71 C72 H72 119.2
C74 C73 C72 120.07(19)
C74 C73 H73 120
C72 C73 H73 120
C73 C74 C75 119.89(18)
C73 C74 H74 120.1
C75 C74 H74 120.1
C74 C75 C76 119.94(18)
C74 C75 H75 120
C76 C75 H75 120
C75 C76 C71 121.66(17)
C75 C76 H76 119.2
C71 C76 H76 119.2
C82 C77 C78 117.03(17)
C82 C77 Si2 120.52(14)
C78 C77 Si2 122.27(14)
C79 C78 C77 121.69(18)
C79 C78 H78 119.2
C77 C78 H78 119.2
C80 C79 C78 120.05(19)
C80 C79 H79 120
C78 C79 H79 120
C81 C80 C79 119.56(19)
C81 C80 H80 120.2
C79 C80 H80 120.2
C80 C81 C82 120.34(19)
C80 C81 H81 119.8
C82 C81 H81 119.8
C77 C82 C81 121.32(19)
C77 C82 H82 119.3
C81 C82 H82 119.3
C84 C83 C88 116.56(18)
C84 C83 Si2 119.30(15)
C88 C83 Si2 124.01(15)
C83 C84 C85 121.7(2)
C83 C84 H84 119.2
C85 C84 H84 119.2
C86 C85 C84 120.0(2)
C86 C85 H85 120
C84 C85 H85 120
C87 C86 C85 119.1(2)
C87 C86 H86 120.4
C85 C86 H86 120.4
C86 C87 C88 121.0(2)
C86 C87 H87 119.5
C88 C87 H87 119.5
C87 C88 C83 121.6(2)
C87 C88 H88 119.2
C83 C88 H88 119.2

loop_
_geom_bond_atom_site_label_1
_geom_bond_atom_site_label_2
_geom_bond_distance
Al1 O51 1.7445(14)
Al1 O11 1.7588(14)
Al1 C1 1.922(2)
Al1 N2 1.9394(15)
C1 H1A 0.98
C1 H1B 0.98
C1 H1C 0.98
N2 C62 1.370(2)
N2 C22 1.371(2)
C3 C23 1.381(3)
C3 C63 1.383(3)
C3 H3 0.95
O11 C12 1.353(2)
C12 C21 1.396(3)
C12 C13 1.427(3)
C13 C14 1.370(3)
C13 Si1 1.880(2)
C14 C15 1.419(3)
C14 H14 0.95
C15 C16 1.424(3)
C15 C20 1.425(3)
C16 C17 1.360(3)
C16 H16 0.95
C17 C18 1.412(3)
C17 H17 0.95
C18 C19 1.371(3)
C18 H18 0.95
C19 C20 1.424(3)
C19 H19 0.95
C20 C21 1.441(3)
C21 C22 1.484(3)
C22 C23 1.393(3)
C23 H23 0.95
Si1 C37 1.866(2)
Si1 C43 1.8829(19)
Si1 C31 1.886(2)
C31 C36 1.389(3)
C31 C32 1.401(3)
C32 C33 1.389(3)
C32 H32 0.95
C33 C34 1.383(5)
C33 H33 0.95
C34 C35 1.366(5)
C34 H34 0.95
C35 C36 1.404(4)
C35 H35 0.95
C36 H36 0.95
C37 C38 1.390(3)
C37 C42 1.399(3)
C38 C39 1.385(3)
C38 H38 0.95
C39 C40 1.379(4)
C39 H39 0.95
C40 C41 1.381(4)
C40 H40 0.95
C41 C42 1.393(3)
C41 H41 0.95
C42 H42 0.95
C43 C44 1.392(3)
C43 C48 1.401(3)
C44 C45 1.399(3)
C44 H44 0.95
C45 C46 1.369(3)
C45 H45 0.95
C46 C47 1.385(3)
C46 H46 0.95
C47 C48 1.394(3)
C47 H47 0.95
C48 H48 0.95
O51 C52 1.343(2)
C52 C61 1.399(2)
C52 C53 1.431(2)
C53 C54 1.372(3)
C53 Si2 1.8857(18)
C54 C55 1.422(2)
C54 H54 0.95
C55 C60 1.413(3)
C55 C56 1.419(3)
C56 C57 1.368(3)
C56 H56 0.95
C57 C58 1.397(3)
C57 H57 0.95
C58 C59 1.367(3)
C58 H58 0.95
C59 C60 1.419(3)
C59 H59 0.95
C60 C61 1.447(3)
C61 C62 1.482(3)
C62 C63 1.397(3)
C63 H63 0.95
Si2 C77 1.8751(19)
Si2 C71 1.8830(18)
Si2 C83 1.8844(18)
C71 C76 1.396(3)
C71 C72 1.406(3)
C72 C73 1.384(3)
C72 H72 0.95
C73 C74 1.381(3)
C73 H73 0.95
C74 C75 1.381(3)
C74 H74 0.95
C75 C76 1.389(3)
C75 H75 0.95
C76 H76 0.95
C77 C82 1.390(3)
C77 C78 1.401(3)
C78 C79 1.382(3)
C78 H78 0.95
C79 C80 1.381(3)
C79 H79 0.95
C80 C81 1.375(3)
C80 H80 0.95
C81 C82 1.392(3)
C81 H81 0.95
C82 H82 0.95
C83 C84 1.390(3)
C83 C88 1.393(3)
C84 C85 1.393(3)
C84 H84 0.95
C85 C86 1.379(3)
C85 H85 0.95
C86 C87 1.362(4)
C86 H86 0.95
C87 C88 1.379(3)
C87 H87 0.95
C88 H88 0.95

loop_
_geom_torsion_atom_site_label_1
_geom_torsion_atom_site_label_2
_geom_torsion_atom_site_label_3
_geom_torsion_atom_site_label_4
_geom_torsion
O51 Al1 N2 C62 -19.44(15)
O11 Al1 N2 C62 -130.26(14)
C1 Al1 N2 C62 103.62(16)
O51 Al1 N2 C22 144.54(14)
O11 Al1 N2 C22 33.73(15)
C1 Al1 N2 C22 -92.40(16)
O51 Al1 O11 C12 -154.36(12)
C1 Al1 O11 C12 67.88(15)
N2 Al1 O11 C12 -56.46(13)
Al1 O11 C12 C21 38.5(2)
Al1 O11 C12 C13 -143.15(14)
O11 C12 C13 C14 176.27(16)
C21 C12 C13 C14 -5.4(3)
O11 C12 C13 Si1 0.5(2)
C21 C12 C13 Si1 178.84(15)
C12 C13 C14 C15 -2.0(3)
Si1 C13 C14 C15 173.44(15)
C13 C14 C15 C16 -172.67(19)
C13 C14 C15 C20 4.2(3)
C14 C15 C16 C17 175.1(2)
C20 C15 C16 C17 -1.8(3)
C15 C16 C17 C18 -0.6(4)
C16 C17 C18 C19 2.1(4)
C17 C18 C19 C20 -1.1(4)
C18 C19 C20 C15 -1.2(3)
C18 C19 C20 C21 -176.0(2)
C14 C15 C20 C19 -174.32(18)
C16 C15 C20 C19 2.6(3)
C14 C15 C20 C21 0.7(3)
C16 C15 C20 C21 177.65(18)
O11 C12 C21 C20 -171.61(17)
C13 C12 C21 C20 10.2(3)
O11 C12 C21 C22 16.1(3)
C13 C12 C21 C22 -162.16(18)
C19 C20 C21 C12 167.14(19)
C15 C20 C21 C12 -7.6(3)
C19 C20 C21 C22 -20.6(3)
C15 C20 C21 C22 164.63(18)
C62 N2 C22 C23 -3.2(3)
Al1 N2 C22 C23 -166.83(16)
C62 N2 C22 C21 170.80(17)
Al1 N2 C22 C21 7.1(2)
C12 C21 C22 N2 -39.8(3)
C20 C21 C22 N2 148.06(19)
C12 C21 C22 C23 134.1(2)
C20 C21 C22 C23 -38.1(3)
C63 C3 C23 C22 -1.0(4)
N2 C22 C23 C3 3.6(3)
C21 C22 C23 C3 -170.2(2)
C14 C13 Si1 C37 -114.55(17)
C12 C13 Si1 C37 60.88(17)
C14 C13 Si1 C43 4.97(19)
C12 C13 Si1 C43 -179.60(14)
C14 C13 Si1 C31 121.62(17)
C12 C13 Si1 C31 -62.95(17)
C37 Si1 C31 C36 65.38(18)
C13 Si1 C31 C36 -172.77(15)
C43 Si1 C31 C36 -53.20(18)
C37 Si1 C31 C32 -117.70(17)
C13 Si1 C31 C32 4.1(2)
C43 Si1 C31 C32 123.73(17)
C36 C31 C32 C33 0.6(3)
Si1 C31 C32 C33 -176.34(17)
C31 C32 C33 C34 -0.3(3)
C32 C33 C34 C35 -0.2(4)
C33 C34 C35 C36 0.4(4)
C32 C31 C36 C35 -0.4(3)
Si1 C31 C36 C35 176.70(18)
C34 C35 C36 C31 -0.1(4)
C13 Si1 C37 C38 -123.76(18)
C43 Si1 C37 C38 116.39(18)
C31 Si1 C37 C38 0.5(2)
C13 Si1 C37 C42 53.77(19)
C43 Si1 C37 C42 -66.07(19)
C31 Si1 C37 C42 178.02(17)
C42 C37 C38 C39 0.3(3)
Si1 C37 C38 C39 177.93(19)
C37 C38 C39 C40 -0.4(4)
C38 C39 C40 C41 0.4(4)
C39 C40 C41 C42 -0.3(4)
C40 C41 C42 C37 0.2(4)
C38 C37 C42 C41 -0.2(3)
Si1 C37 C42 C41 -177.89(18)
C37 Si1 C43 C44 0.2(2)
C13 Si1 C43 C44 -118.56(18)
C31 Si1 C43 C44 120.26(18)
C37 Si1 C43 C48 -174.39(15)
C13 Si1 C43 C48 66.86(17)
C31 Si1 C43 C48 -54.32(18)
C48 C43 C44 C45 0.4(3)
Si1 C43 C44 C45 -174.28(17)
C43 C44 C45 C46 0.5(4)
C44 C45 C46 C47 -1.2(4)
C45 C46 C47 C48 0.9(3)
C46 C47 C48 C43 0.0(3)
C44 C43 C48 C47 -0.7(3)
Si1 C43 C48 C47 174.20(17)
O11 Al1 O51 C52 139.60(13)
C1 Al1 O51 C52 -81.01(16)
N2 Al1 O51 C52 42.96(14)
Al1 O51 C52 C61 -32.5(2)
Al1 O51 C52 C53 149.10(13)
O51 C52 C53 C54 -179.59(16)
C61 C52 C53 C54 2.0(3)
O51 C52 C53 Si2 -5.2(2)
C61 C52 C53 Si2 176.33(14)
C52 C53 C54 C55 3.0(3)
Si2 C53 C54 C55 -171.33(14)
C53 C54 C55 C60 -1.9(3)
C53 C54 C55 C56 174.80(17)
C60 C55 C56 C57 1.2(3)
C54 C55 C56 C57 -175.50(18)
C55 C56 C57 C58 2.8(3)
C56 C57 C58 C59 -3.2(3)
C57 C58 C59 C60 -0.4(3)
C56 C55 C60 C59 -4.5(3)
C54 C55 C60 C59 172.17(17)
C56 C55 C60 C61 179.27(17)
C54 C55 C60 C61 -4.0(3)
C58 C59 C60 C55 4.2(3)
C58 C59 C60 C61 -179.80(19)
O51 C52 C61 C60 173.95(16)
C53 C52 C61 C60 -7.7(3)
O51 C52 C61 C62 -12.1(3)
C53 C52 C61 C62 166.27(17)
C55 C60 C61 C52 8.6(3)
C59 C60 C61 C52 -167.32(18)
C55 C60 C61 C62 -165.42(17)
C59 C60 C61 C62 18.6(3)
C22 N2 C62 C63 0.0(3)
Al1 N2 C62 C63 163.26(15)
C22 N2 C62 C61 -176.69(17)
Al1 N2 C62 C61 -13.5(2)
C52 C61 C62 N2 35.2(3)
C60 C61 C62 N2 -150.91(18)
C52 C61 C62 C63 -141.4(2)
C60 C61 C62 C63 32.4(3)
C23 C3 C63 C62 -2.1(4)
N2 C62 C63 C3 2.6(3)
C61 C62 C63 C3 179.3(2)
C54 C53 Si2 C77 110.26(15)
C52 C53 Si2 C77 -63.90(16)
C54 C53 Si2 C71 -5.54(17)
C52 C53 Si2 C71 -179.70(14)
C54 C53 Si2 C83 -125.61(15)
C52 C53 Si2 C83 60.23(16)
C77 Si2 C71 C76 -8.55(16)
C83 Si2 C71 C76 -125.65(15)
C53 Si2 C71 C76 108.65(15)
C77 Si2 C71 C72 171.35(15)
C83 Si2 C71 C72 54.25(17)
C53 Si2 C71 C72 -71.46(16)
C76 C71 C72 C73 -0.2(3)
Si2 C71 C72 C73 179.89(15)
C71 C72 C73 C74 0.5(3)
C72 C73 C74 C75 -0.4(3)
C73 C74 C75 C76 0.0(3)
C74 C75 C76 C71 0.3(3)
C72 C71 C76 C75 -0.2(3)
Si2 C71 C76 C75 179.71(14)
C71 Si2 C77 C82 -86.38(16)
C83 Si2 C77 C82 29.83(17)
C53 Si2 C77 C82 158.31(15)
C71 Si2 C77 C78 88.60(16)
C83 Si2 C77 C78 -155.19(15)
C53 Si2 C77 C78 -26.71(18)
C82 C77 C78 C79 -0.6(3)
Si2 C77 C78 C79 -175.79(16)
C77 C78 C79 C80 0.4(3)
C78 C79 C80 C81 0.7(3)
C79 C80 C81 C82 -1.5(3)
C78 C77 C82 C81 -0.2(3)
Si2 C77 C82 C81 175.04(16)
C80 C81 C82 C77 1.3(3)
C77 Si2 C83 C84 -92.60(17)
C71 Si2 C83 C84 23.47(18)
C53 Si2 C83 C84 143.01(15)
C77 Si2 C83 C88 83.1(2)
C71 Si2 C83 C88 -160.81(19)
C53 Si2 C83 C88 -41.3(2)
C88 C83 C84 C85 -0.4(3)
Si2 C83 C84 C85 175.58(17)
C83 C84 C85 C86 0.5(3)
C84 C85 C86 C87 -0.5(4)
C85 C86 C87 C88 0.5(4)
C86 C87 C88 C83 -0.4(5)
C84 C83 C88 C87 0.4(4)
Si2 C83 C88 C87 -175.5(2)

loop_
_platon_squeeze_void_nr
_platon_squeeze_void_average_x
_platon_squeeze_void_average_y
_platon_squeeze_void_average_z
_platon_squeeze_void_volume
_platon_squeeze_void_count_electrons
_platon_squeeze_void_content
1 0.500 0.000 0.000 642 77 ' '
2 0.500 0.500 0.500 642 77 ' '
